data_4034852
loop_
_publ_author_name
'Alajarin, Mateo'
'Lopez-Leonardo, Carmen'
'Orenes, Raul-Angel'
'Pastor, Aurelia'
'Sanchez-Andrada, Pilar'
'Vidal, Angel'

_publ_section_title
;
 Exploring the Conversion of Macrocyclic 2,2'-Biaryl Bis(thioureas) into
 Cyclic Monothioureas: An Experimental and Computational Investigation.
;
_journal_issue 22
_journal_name_full 'The Journal of organic chemistry'
_journal_page_first 14022
_journal_page_last 14035
_journal_paper_doi 10.1021/acs.joc.8b02496
_journal_volume 83
_journal_year 2018
_chemical_formula_sum 'C22 H15 Cl3 N2 S'
_chemical_formula_weight 445.77
_space_group_IT_number 2
_space_group_name_Hall '-P 1'
_space_group_name_H-M_alt 'P -1'
_symmetry_cell_setting triclinic
_symmetry_space_group_name_H-M 'P -1'
_atom_sites_solution_hydrogens geom
_atom_sites_solution_primary direct
_atom_sites_solution_secondary difmap
_audit_creation_method SHELXL-97
_cell_angle_alpha 71.533(2)
_cell_angle_beta 76.722(2)
_cell_angle_gamma 68.484(2)
_cell_formula_units_Z 2
_cell_length_a 8.7721(6)
_cell_length_b 10.9916(7)
_cell_length_c 11.7620(8)
_cell_measurement_reflns_used 9852
_cell_measurement_temperature 100(2)
_cell_measurement_theta_max 66.76
_cell_measurement_theta_min 4.00
_cell_volume 992.41(12)
_computing_cell_refinement 'SAINT V8.27B (Bruker AXS Inc., 2011)'
_computing_data_collection 'APEX 2013.2 (Bruker AXS Inc.)'
_computing_data_reduction 'SAINT V8.27B (Bruker AXS Inc., 2011)'
_computing_molecular_graphics 'Bruker SHELXTL'
_computing_publication_material 'Bruker SHELXTL'
_computing_structure_refinement 'SHELXL-97 (Sheldrick, 2008)'
_computing_structure_solution 'SHELXS-97 (Sheldrick, 2008)'
_diffrn_ambient_temperature 100(2)
_diffrn_detector_area_resol_mean 10.4167
_diffrn_measured_fraction_theta_full 0.994
_diffrn_measured_fraction_theta_max 0.994
_diffrn_measurement_device_type 'Bruker D8 QUEST'
_diffrn_measurement_method 'omega + phi scans'
_diffrn_radiation_monochromator multilayer
_diffrn_radiation_source 'high brilliance microfocus sealed tube'
_diffrn_radiation_type CuK\a
_diffrn_radiation_wavelength 1.54178
_diffrn_reflns_av_R_equivalents 0.0344
_diffrn_reflns_av_sigmaI/netI 0.0165
_diffrn_reflns_limit_h_max 10
_diffrn_reflns_limit_h_min -10
_diffrn_reflns_limit_k_max 13
_diffrn_reflns_limit_k_min -13
_diffrn_reflns_limit_l_max 13
_diffrn_reflns_limit_l_min -13
_diffrn_reflns_number 29540
_diffrn_reflns_theta_full 66.76
_diffrn_reflns_theta_max 66.76
_diffrn_reflns_theta_min 4.00
_exptl_absorpt_coefficient_mu 5.245
_exptl_absorpt_correction_T_max 0.6497
_exptl_absorpt_correction_T_min 0.4520
_exptl_absorpt_correction_type multi-scan
_exptl_absorpt_process_details SADABS
_exptl_crystal_colour colourless
_exptl_crystal_density_diffrn 1.492
_exptl_crystal_density_method 'not measured'
_exptl_crystal_description prism
_exptl_crystal_F_000 456
_exptl_crystal_size_max 0.18
_exptl_crystal_size_mid 0.09
_exptl_crystal_size_min 0.09
_refine_diff_density_max 0.969
_refine_diff_density_min -0.572
_refine_diff_density_rms 0.067
_refine_ls_extinction_method none
_refine_ls_goodness_of_fit_ref 1.066
_refine_ls_hydrogen_treatment 'NH free, others riding'
_refine_ls_matrix_type full
_refine_ls_number_parameters 261
_refine_ls_number_reflns 3499
_refine_ls_number_restraints 0
_refine_ls_restrained_S_all 1.066
_refine_ls_R_factor_all 0.0391
_refine_ls_R_factor_gt 0.0361
_refine_ls_shift/su_max 0.001
_refine_ls_shift/su_mean 0.000
_refine_ls_structure_factor_coef Fsqd
_refine_ls_weighting_details 'calc w=1/[\s^2^(Fo^2^)+(0.0486P)^2^+0.8992P] where P=(Fo^2^+2Fc^2^)/3'
_refine_ls_weighting_scheme calc
_refine_ls_wR_factor_gt 0.0918
_refine_ls_wR_factor_ref 0.0944
_reflns_number_gt 3248
_reflns_number_total 3499
_reflns_threshold_expression >2sigma(I)
_cod_data_source_file jo8b02496_si_004.cif
_cod_data_source_block apv96_0msp
_cod_depositor_comments
;
The following automatic conversions were performed:

data item '_symmetry_cell_setting' value 'Triclinic' was changed to
'triclinic' in accordance with the
/home/data/users/saulius/crontab/automatic-downloads/current/ACS/lib/dictionaries/cif_core.dic
dictionary named 'cif_core.dic' version 2.4.2 last updated on
2011-04-26.

Automatic conversion script
Id: cif_fix_values 6909 2019-04-08 15:41:33Z antanas 
;
_cod_original_cell_volume 992.42(11)
_cod_database_code 4034852

loop_
_symmetry_equiv_pos_as_xyz
'x, y, z'
'-x, -y, -z'

loop_
_atom_site_label
_atom_site_type_symbol
_atom_site_fract_x
_atom_site_fract_y
_atom_site_fract_z
_atom_site_U_iso_or_equiv
_atom_site_adp_type
_atom_site_occupancy
_atom_site_symmetry_multiplicity
_atom_site_calc_flag
_atom_site_refinement_flags
S1 S 0.27737(6) -0.04985(5) 0.47421(4) 0.02187(14) Uani 1 1 d .
N1 N 0.3062(2) 0.08970(17) 0.61289(15) 0.0198(3) Uani 1 1 d .
H01 H 0.408(3) 0.056(2) 0.587(2) 0.026(6) Uiso 1 1 d .
N2 N 0.0416(2) 0.12595(16) 0.58117(14) 0.0177(3) Uani 1 1 d .
H02 H -0.018(3) 0.103(2) 0.554(2) 0.021(6) Uiso 1 1 d .
C1 C 0.1290(2) 0.16824(19) 0.78499(17) 0.0172(4) Uani 1 1 d .
C2 C 0.2730(2) 0.08465(19) 0.73882(17) 0.0185(4) Uani 1 1 d .
C3 C 0.3915(2) -0.0122(2) 0.81306(19) 0.0228(4) Uani 1 1 d .
H3 H 0.4904 -0.0680 0.7782 0.027 Uiso 1 1 calc R
C4 C 0.3646(3) -0.0258(2) 0.93449(19) 0.0240(4) Uani 1 1 d .
H4 H 0.4477 -0.0873 0.9833 0.029 Uiso 1 1 calc R
C5 C 0.2140(3) 0.05098(19) 0.98856(18) 0.0219(4) Uani 1 1 d .
C6 C 0.1800(3) 0.0348(2) 1.11558(19) 0.0265(5) Uani 1 1 d .
H6 H 0.2627 -0.0250 1.1654 0.032 Uiso 1 1 calc R
C7 C 0.0310(3) 0.1037(2) 1.16690(18) 0.0286(5) Uani 1 1 d .
H7 H 0.0114 0.0944 1.2516 0.034 Uiso 1 1 calc R
C8 C -0.0945(3) 0.1889(2) 1.09439(18) 0.0251(4) Uani 1 1 d .
H8 H -0.2005 0.2327 1.1312 0.030 Uiso 1 1 calc R
C9 C -0.0652(3) 0.20927(19) 0.97185(18) 0.0208(4) Uani 1 1 d .
H9 H -0.1511 0.2676 0.9244 0.025 Uiso 1 1 calc R
C10 C 0.0917(2) 0.14470(19) 0.91404(17) 0.0186(4) Uani 1 1 d .
C11 C 0.0171(2) 0.27866(19) 0.70221(16) 0.0164(4) Uani 1 1 d .
C12 C -0.0451(2) 0.41524(19) 0.71442(16) 0.0175(4) Uani 1 1 d .
C13 C 0.0122(2) 0.4565(2) 0.79534(17) 0.0197(4) Uani 1 1 d .
H13 H 0.0959 0.3926 0.8425 0.024 Uiso 1 1 calc R
C14 C -0.0509(2) 0.5864(2) 0.80641(19) 0.0234(4) Uani 1 1 d .
H14 H -0.0108 0.6117 0.8611 0.028 Uiso 1 1 calc R
C15 C -0.1751(2) 0.6832(2) 0.73727(19) 0.0245(4) Uani 1 1 d .
H15 H -0.2206 0.7727 0.7471 0.029 Uiso 1 1 calc R
C16 C -0.2300(2) 0.6482(2) 0.65592(18) 0.0231(4) Uani 1 1 d .
H16 H -0.3128 0.7142 0.6090 0.028 Uiso 1 1 calc R
C17 C -0.1649(2) 0.5150(2) 0.64080(17) 0.0196(4) Uani 1 1 d .
C18 C -0.2149(2) 0.4800(2) 0.55225(17) 0.0209(4) Uani 1 1 d .
H18 H -0.2971 0.5456 0.5045 0.025 Uiso 1 1 calc R
C19 C -0.1459(2) 0.3532(2) 0.53528(17) 0.0203(4) Uani 1 1 d .
H19 H -0.1766 0.3315 0.4735 0.024 Uiso 1 1 calc R
C20 C -0.0284(2) 0.25338(19) 0.60950(16) 0.0171(4) Uani 1 1 d .
C21 C 0.2034(2) 0.06131(19) 0.56059(16) 0.0181(4) Uani 1 1 d .
C99 C 0.4761(3) 0.4347(2) 0.8036(2) 0.0358(5) Uani 1 1 d .
H99 H 0.5934 0.4246 0.8059 0.043 Uiso 1 1 calc R
Cl1 Cl 0.47474(8) 0.30370(6) 0.74751(6) 0.04580(18) Uani 1 1 d .
Cl2 Cl 0.38606(6) 0.59440(5) 0.70766(5) 0.02977(15) Uani 1 1 d .
Cl3 Cl 0.37073(9) 0.42180(7) 0.95186(5) 0.04788(19) Uani 1 1 d .

loop_
_atom_site_aniso_label
_atom_site_aniso_U_11
_atom_site_aniso_U_22
_atom_site_aniso_U_33
_atom_site_aniso_U_23
_atom_site_aniso_U_13
_atom_site_aniso_U_12
S1 0.0173(2) 0.0256(3) 0.0273(3) -0.0138(2) -0.00231(19) -0.00644(19)
N1 0.0136(9) 0.0252(9) 0.0239(8) -0.0110(7) -0.0021(7) -0.0062(7)
N2 0.0156(8) 0.0214(8) 0.0194(8) -0.0067(7) -0.0043(6) -0.0072(7)
C1 0.0176(9) 0.0172(9) 0.0210(9) -0.0050(7) -0.0052(7) -0.0085(8)
C2 0.0189(10) 0.0188(9) 0.0222(10) -0.0063(8) -0.0048(8) -0.0089(8)
C3 0.0186(10) 0.0211(10) 0.0320(11) -0.0085(8) -0.0078(8) -0.0059(8)
C4 0.0260(11) 0.0201(10) 0.0299(11) -0.0025(8) -0.0154(9) -0.0080(8)
C5 0.0300(11) 0.0183(9) 0.0239(10) -0.0028(8) -0.0102(8) -0.0133(8)
C6 0.0416(13) 0.0219(10) 0.0230(10) -0.0001(8) -0.0135(9) -0.0172(10)
C7 0.0503(14) 0.0273(11) 0.0179(10) -0.0033(8) -0.0053(9) -0.0249(11)
C8 0.0345(12) 0.0236(10) 0.0233(10) -0.0086(8) 0.0025(9) -0.0176(9)
C9 0.0259(11) 0.0190(10) 0.0217(10) -0.0056(8) -0.0029(8) -0.0116(8)
C10 0.0240(10) 0.0169(9) 0.0207(9) -0.0046(7) -0.0053(8) -0.0118(8)
C11 0.0129(9) 0.0197(9) 0.0170(9) -0.0040(7) -0.0001(7) -0.0072(8)
C12 0.0145(9) 0.0196(9) 0.0179(9) -0.0044(7) 0.0019(7) -0.0077(8)
C13 0.0176(9) 0.0208(10) 0.0216(10) -0.0038(8) -0.0014(7) -0.0091(8)
C14 0.0215(10) 0.0248(10) 0.0279(10) -0.0103(8) 0.0002(8) -0.0109(8)
C15 0.0208(10) 0.0171(10) 0.0339(11) -0.0072(8) 0.0024(8) -0.0070(8)
C16 0.0182(10) 0.0198(10) 0.0268(10) -0.0016(8) -0.0010(8) -0.0058(8)
C17 0.0158(9) 0.0210(10) 0.0200(9) -0.0028(8) 0.0016(7) -0.0080(8)
C18 0.0150(9) 0.0246(10) 0.0191(9) -0.0014(8) -0.0024(7) -0.0054(8)
C19 0.0170(10) 0.0272(10) 0.0172(9) -0.0052(8) -0.0020(7) -0.0079(8)
C20 0.0135(9) 0.0207(9) 0.0180(9) -0.0058(7) 0.0007(7) -0.0074(8)
C21 0.0186(10) 0.0189(9) 0.0168(9) -0.0016(7) -0.0027(7) -0.0082(8)
C99 0.0248(12) 0.0392(13) 0.0402(13) 0.0020(10) -0.0084(10) -0.0145(10)
Cl1 0.0391(3) 0.0342(3) 0.0568(4) -0.0115(3) 0.0045(3) -0.0099(3)
Cl2 0.0225(3) 0.0325(3) 0.0319(3) -0.0059(2) -0.0051(2) -0.0070(2)
Cl3 0.0599(4) 0.0615(4) 0.0310(3) -0.0007(3) -0.0106(3) -0.0357(3)

loop_
_atom_type_symbol
_atom_type_description
_atom_type_scat_dispersion_real
_atom_type_scat_dispersion_imag
_atom_type_scat_source
C C 0.0181 0.0091 'International Tables Vol C Tables 4.2.6.8 and 6.1.1.4'
H H 0.0000 0.0000 'International Tables Vol C Tables 4.2.6.8 and 6.1.1.4'
N N 0.0311 0.0180 'International Tables Vol C Tables 4.2.6.8 and 6.1.1.4'
S S 0.3331 0.5567 'International Tables Vol C Tables 4.2.6.8 and 6.1.1.4'
Cl Cl 0.3639 0.7018 'International Tables Vol C Tables 4.2.6.8 and 6.1.1.4'

loop_
_geom_angle_atom_site_label_1
_geom_angle_atom_site_label_2
_geom_angle_atom_site_label_3
_geom_angle
C21 N1 C2 120.09(16)
C21 N2 C20 125.26(16)
C2 C1 C10 117.99(17)
C2 C1 C11 120.01(17)
C10 C1 C11 122.00(17)
C1 C2 C3 121.98(18)
C1 C2 N1 120.78(17)
C3 C2 N1 117.21(17)
C4 C3 C2 120.20(19)
C3 C4 C5 120.51(18)
C4 C5 C6 121.68(19)
C4 C5 C10 119.14(18)
C6 C5 C10 119.17(19)
C7 C6 C5 121.0(2)
C6 C7 C8 119.97(19)
C9 C8 C7 120.7(2)
C8 C9 C10 121.09(19)
C9 C10 C5 117.88(18)
C9 C10 C1 122.57(17)
C5 C10 C1 119.53(18)
C20 C11 C12 117.89(17)
C20 C11 C1 120.58(17)
C12 C11 C1 121.53(16)
C13 C12 C17 118.00(17)
C13 C12 C11 122.48(17)
C17 C12 C11 119.49(17)
C14 C13 C12 121.22(18)
C13 C14 C15 120.45(19)
C16 C15 C14 119.99(19)
C15 C16 C17 120.89(19)
C16 C17 C18 121.12(18)
C16 C17 C12 119.34(18)
C18 C17 C12 119.54(18)
C19 C18 C17 120.40(18)
C18 C19 C20 120.09(18)
C11 C20 C19 122.19(18)
C11 C20 N2 122.06(17)
C19 C20 N2 115.75(16)
N2 C21 N1 116.79(17)
N2 C21 S1 121.67(14)
N1 C21 S1 121.54(15)
Cl3 C99 Cl2 110.61(14)
Cl3 C99 Cl1 110.21(13)
Cl2 C99 Cl1 110.51(13)

loop_
_geom_bond_atom_site_label_1
_geom_bond_atom_site_label_2
_geom_bond_distance
S1 C21 1.6876(19)
N1 C21 1.368(2)
N1 C2 1.429(2)
N2 C21 1.338(3)
N2 C20 1.422(2)
C1 C2 1.373(3)
C1 C10 1.436(3)
C1 C11 1.483(3)
C2 C3 1.412(3)
C3 C4 1.361(3)
C4 C5 1.414(3)
C5 C6 1.421(3)
C5 C10 1.425(3)
C6 C7 1.359(3)
C7 C8 1.409(3)
C8 C9 1.364(3)
C9 C10 1.421(3)
C11 C20 1.378(3)
C11 C12 1.439(3)
C12 C13 1.423(3)
C12 C17 1.424(3)
C13 C14 1.367(3)
C14 C15 1.410(3)
C15 C16 1.370(3)
C16 C17 1.417(3)
C17 C18 1.418(3)
C18 C19 1.361(3)
C19 C20 1.416(3)
C99 Cl3 1.765(3)
C99 Cl2 1.766(2)
C99 Cl1 1.768(3)

loop_
_geom_hbond_atom_site_label_D
_geom_hbond_atom_site_label_H
_geom_hbond_atom_site_label_A
_geom_hbond_distance_DH
_geom_hbond_distance_HA
_geom_hbond_distance_DA
_geom_hbond_angle_DHA
_geom_hbond_site_symmetry_A
N1 H01 S1 0.85(3) 2.67(3) 3.4610(18) 155(2) 2_656
N2 H02 S1 0.81(2) 2.66(3) 3.4423(17) 162(2) 2_556

loop_
_geom_torsion_atom_site_label_1
_geom_torsion_atom_site_label_2
_geom_torsion_atom_site_label_3
_geom_torsion_atom_site_label_4
_geom_torsion
C10 C1 C2 C3 -7.1(3)
C11 C1 C2 C3 173.04(17)
C10 C1 C2 N1 170.92(16)
C11 C1 C2 N1 -9.0(3)
C21 N1 C2 C1 -61.1(2)
C21 N1 C2 C3 117.0(2)
C1 C2 C3 C4 0.5(3)
N1 C2 C3 C4 -177.53(17)
C2 C3 C4 C5 3.7(3)
C3 C4 C5 C6 177.42(18)
C3 C4 C5 C10 -1.1(3)
C4 C5 C6 C7 -176.20(19)
C10 C5 C6 C7 2.3(3)
C5 C6 C7 C8 2.3(3)
C6 C7 C8 C9 -3.7(3)
C7 C8 C9 C10 0.4(3)
C8 C9 C10 C5 4.1(3)
C8 C9 C10 C1 -177.29(17)
C4 C5 C10 C9 173.12(17)
C6 C5 C10 C9 -5.5(3)
C4 C5 C10 C1 -5.5(3)
C6 C5 C10 C1 175.93(17)
C2 C1 C10 C9 -169.10(17)
C11 C1 C10 C9 10.8(3)
C2 C1 C10 C5 9.5(3)
C11 C1 C10 C5 -170.66(17)
C2 C1 C11 C20 48.8(3)
C10 C1 C11 C20 -131.05(19)
C2 C1 C11 C12 -130.17(19)
C10 C1 C11 C12 49.9(2)
C20 C11 C12 C13 -170.83(17)
C1 C11 C12 C13 8.2(3)
C20 C11 C12 C17 7.2(3)
C1 C11 C12 C17 -173.76(17)
C17 C12 C13 C14 2.9(3)
C11 C12 C13 C14 -178.99(18)
C12 C13 C14 C15 -0.1(3)
C13 C14 C15 C16 -1.8(3)
C14 C15 C16 C17 0.7(3)
C15 C16 C17 C18 -176.64(18)
C15 C16 C17 C12 2.3(3)
C13 C12 C17 C16 -4.0(3)
C11 C12 C17 C16 177.88(17)
C13 C12 C17 C18 174.93(17)
C11 C12 C17 C18 -3.2(3)
C16 C17 C18 C19 177.13(18)
C12 C17 C18 C19 -1.8(3)
C17 C18 C19 C20 2.6(3)
C12 C11 C20 C19 -6.5(3)
C1 C11 C20 C19 174.41(17)
C12 C11 C20 N2 172.45(16)
C1 C11 C20 N2 -6.6(3)
C18 C19 C20 C11 1.7(3)
C18 C19 C20 N2 -177.38(17)
C21 N2 C20 C11 -52.4(3)
C21 N2 C20 C19 126.62(19)
C20 N2 C21 N1 25.9(3)
C20 N2 C21 S1 -154.08(15)
C2 N1 C21 N2 50.1(2)
C2 N1 C21 S1 -129.96(17)
